data_7043012
loop_
_publ_author_name
'Hill, Anthony'
'Ward, Jas S.'

_publ_section_title
;
 Synthetic and Structural Studies of Phosphine Coordinated Boronium Salts
;
_journal_name_full 'Dalton Trans.'
_journal_paper_doi 10.1039/C7DT01023K
_journal_year 2017
_chemical_compound_source 'Research School of Chemistry'
_chemical_formula_moiety 'C26 H50 B1 P2, H1 B1 Br3'
_chemical_formula_sum 'C26 H51 B2 Br3 P2'
_chemical_formula_weight 686.97
_space_group_IT_number 14
_symmetry_cell_setting monoclinic
_symmetry_space_group_name_Hall '-P 2yn'
_symmetry_space_group_name_H-M 'P 1 21/n 1'
_atom_sites_solution_hydrogens difmap
_atom_sites_solution_primary direct
_audit_update_record
;
2013-06-07 deposited with the CCDC.
2017-05-12 downloaded from the CCDC.
;
_cell_angle_alpha 90
_cell_angle_beta 97.2547(8)
_cell_angle_gamma 90
_cell_formula_units_Z 4
_cell_length_a 11.13810(10)
_cell_length_b 12.5367(2)
_cell_length_c 22.3536(3)
_cell_measurement_reflns_used 49823
_cell_measurement_temperature 200
_cell_measurement_theta_max 27
_cell_measurement_theta_min 2.55
_cell_volume 3096.36(7)
_computing_cell_refinement 'DENZO/SCALEPACK (Otwinowski & Minor, 1997)'
_computing_data_collection 'COLLECT (Nonius, 2001).'
_computing_data_reduction 'DENZO/SCALEPACK (Otwinowski & Minor, 1997)'
_computing_molecular_graphics 'Ortep-3 for windows (Farrugia, 1997)'
_computing_publication_material 'CRYSTALS (Betteridge et al., 2003)'
_computing_structure_refinement 'CRYSTALS (Betteridge et al., 2003)'
_computing_structure_solution 'SIR92 (Altomare et al., 1994)'
_diffrn_ambient_temperature 200
_diffrn_measured_fraction_theta_full 0.998
_diffrn_measured_fraction_theta_max 0.998
_diffrn_measurement_device Area
_diffrn_measurement_device_type 'Nonius KappaCCD'
_diffrn_measurement_method \w
_diffrn_radiation_monochromator graphite
_diffrn_radiation_type 'Mo K\a'
_diffrn_radiation_wavelength 0.71073
_diffrn_reflns_av_R_equivalents 0.065
_diffrn_reflns_limit_h_max 13
_diffrn_reflns_limit_h_min -14
_diffrn_reflns_limit_k_max 16
_diffrn_reflns_limit_k_min -16
_diffrn_reflns_limit_l_max 28
_diffrn_reflns_limit_l_min -28
_diffrn_reflns_number 62272
_diffrn_reflns_theta_full 27.480
_diffrn_reflns_theta_max 27.480
_diffrn_reflns_theta_min 3.199
_diffrn_standards_number 0
_exptl_absorpt_coefficient_mu 4.026
_exptl_absorpt_correction_T_max 0.750
_exptl_absorpt_correction_T_min 0.347
_exptl_absorpt_correction_type integration
_exptl_absorpt_process_details
;
Gaussian integration (Coppens, 1970)
;
_exptl_crystal_colour colourless
_exptl_crystal_density_diffrn 1.474
_exptl_crystal_density_method 'not measured'
_exptl_crystal_description lath
_exptl_crystal_F_000 1408
_exptl_crystal_size_max 0.440
_exptl_crystal_size_mid 0.160
_exptl_crystal_size_min 0.070
_refine_diff_density_max 0.85
_refine_diff_density_min -2.30
_refine_ls_extinction_method None
_refine_ls_goodness_of_fit_ref 0.9925
_refine_ls_hydrogen_treatment refxyz
_refine_ls_matrix_type full
_refine_ls_number_parameters 451
_refine_ls_number_reflns 7079
_refine_ls_number_restraints 176
_refine_ls_R_factor_all 0.0549
_refine_ls_R_factor_gt 0.0447
_refine_ls_shift/su_max 0.0013843
_refine_ls_shift/su_mean 0.0000418
_refine_ls_structure_factor_coef Fsqd
_refine_ls_weighting_details
;
 Method= Modified Sheldrick 
 w=1/[\s^2^(F^2^) + ( 0.07P)^2^ + 5.05P] 
 ,where P=(max(Fo^2^,0) + 2Fc^2^)/3 
;
_refine_ls_weighting_scheme calc
_refine_ls_wR_factor_all 0.1251
_refine_ls_wR_factor_gt 0.1172
_refine_ls_wR_factor_ref 0.1251
_reflns_limit_h_max 14
_reflns_limit_h_min -14
_reflns_limit_k_max 16
_reflns_limit_k_min 0
_reflns_limit_l_max 28
_reflns_limit_l_min 0
_reflns_number_gt 5874
_reflns_number_total 7097
_reflns_threshold_expression I>2.0\s(I)
_oxford_diffrn_Wilson_B_factor 3.25
_oxford_diffrn_Wilson_scale 9.56
_oxford_refine_ls_r_factor_ref 0.0549
_oxford_refine_ls_scale 0.4250(6)
_oxford_reflns_number_all 7079
_oxford_reflns_threshold_expression_ref I>-10.0\s(I)
_cod_data_source_file c7dt01023k2.cif
_cod_data_source_block 1
_cod_depositor_comments
;
The following automatic conversions were performed:

'_symmetry_cell_setting' value 'Monoclinic' changed to 'monoclinic'
according to
/home/data/users/saulius/crontab/automatic-downloads/rss-feeds/RSC/lib/dictionaries/cif_core.dic
dictionary named 'cif_core.dic' version 2.4.2 from 2011-04-26.

'_atom_sites_solution_primary' value 'Direct' changed to 'direct'
according to
/home/data/users/saulius/crontab/automatic-downloads/rss-feeds/RSC/lib/dictionaries/cif_core.dic
dictionary named 'cif_core.dic' version 2.4.2 from 2011-04-26.

Automatic conversion script
Id: cif_fix_values 4973 2017-02-22 13:04:09Z antanas 
;
_cod_original_sg_symbol_H-M 'P 1 21/n 1 '
_cod_database_code 7043012

loop_
_symmetry_equiv_pos_as_xyz
x,y,z
-x,-y,-z
-x+1/2,y+1/2,-z+1/2
x+1/2,-y+1/2,z+1/2

loop_
_atom_site_label
_atom_site_type_symbol
_atom_site_fract_x
_atom_site_fract_y
_atom_site_fract_z
_atom_site_U_iso_or_equiv
_atom_site_occupancy
_atom_site_adp_type
_atom_site_refinement_flags_posn
B1 B 0.6301(3) 0.8814(3) 0.43219(15) 0.0302 1.0000 Uani .
B2 B 0.8635(4) 0.4126(4) 0.5755(2) 0.0472 1.0000 Uani D
Br1 Br 0.86146(4) 0.25114(3) 0.568905(18) 0.0510 1.0000 Uani D
Br2 Br 0.70171(3) 0.46511(3) 0.597717(18) 0.0436 1.0000 Uani D
Br3 Br 0.99294(5) 0.46070(4) 0.64068(3) 0.0870 1.0000 Uani D
P1 P 0.69703(6) 0.77856(6) 0.49229(3) 0.0234 1.0000 Uani D
P2 P 0.59385(6) 0.79067(6) 0.36168(3) 0.0243 1.0000 Uani D
C1 C 0.7164(3) 0.6570(2) 0.44854(13) 0.0288 1.0000 Uani D
C2 C 0.6230(3) 0.6549(2) 0.39107(13) 0.0288 1.0000 Uani D
C11 C 0.5960(2) 0.7476(2) 0.54879(13) 0.0251 1.0000 Uani D
C12 C 0.4847(3) 0.6853(3) 0.52024(14) 0.0335 1.0000 Uani D
C13 C 0.3988(3) 0.6620(3) 0.56672(16) 0.0411 1.0000 Uani D
C14 C 0.3613(3) 0.7633(3) 0.59627(16) 0.0391 1.0000 Uani D
C15 C 0.4707(3) 0.8246(3) 0.62522(15) 0.0354 1.0000 Uani D
C16 C 0.5583(3) 0.8489(3) 0.57975(15) 0.0345 1.0000 Uani D
C21 C 0.8486(2) 0.8131(2) 0.52890(13) 0.0275 1.0000 Uani D
C22 C 0.8998(3) 0.7286(3) 0.57471(17) 0.0382 1.0000 Uani D
C23 C 1.0309(3) 0.7546(3) 0.59904(18) 0.0442 1.0000 Uani D
C24 C 1.0440(3) 0.8665(3) 0.62550(16) 0.0397 1.0000 Uani D
C25 C 0.9918(3) 0.9492(3) 0.57934(16) 0.0402 1.0000 Uani D
C26 C 0.8594(3) 0.9256(3) 0.55647(15) 0.0343 1.0000 Uani D
C31 C 0.4344(2) 0.7928(2) 0.32851(13) 0.0266 1.0000 Uani D
C32 C 0.4112(3) 0.7215(3) 0.27252(15) 0.0356 1.0000 Uani D
C33 C 0.2763(3) 0.7209(3) 0.24780(17) 0.0412 1.0000 Uani D
C34 C 0.2301(3) 0.8336(3) 0.23458(16) 0.0408 1.0000 Uani D
C35 C 0.2504(3) 0.9028(3) 0.29074(17) 0.0388 1.0000 Uani D
C36 C 0.3848(3) 0.9057(3) 0.31615(17) 0.0381 1.0000 Uani D
C41 C 0.6923(2) 0.8136(3) 0.30306(13) 0.0289 1.0000 Uani D
C42 C 0.8240(3) 0.7825(3) 0.32543(16) 0.0382 1.0000 Uani D
C43 C 0.9045(3) 0.7973(3) 0.27570(17) 0.0443 1.0000 Uani D
C44 C 0.8999(3) 0.9117(3) 0.25244(17) 0.0436 1.0000 Uani D
C45 C 0.7700(3) 0.9453(4) 0.23126(18) 0.0499 1.0000 Uani D
C46 C 0.6871(3) 0.9284(3) 0.28023(17) 0.0450 1.0000 Uani D
H1 H 0.552(3) 0.916(3) 0.4432(16) 0.0378 1.0000 Uiso .
H2 H 0.698(4) 0.940(3) 0.4243(18) 0.0446 1.0000 Uiso .
H11 H 0.706(2) 0.5939(16) 0.4723(9) 0.0340 1.0000 Uiso D
H12 H 0.7984(17) 0.6569(19) 0.4374(10) 0.0340 1.0000 Uiso D
H21 H 0.5478(17) 0.6277(18) 0.4012(10) 0.0340 1.0000 Uiso D
H22 H 0.652(2) 0.6103(17) 0.3601(9) 0.0342 1.0000 Uiso D
H111 H 0.6422(19) 0.7014(16) 0.5791(9) 0.0291 1.0000 Uiso D
H121 H 0.442(2) 0.7296(18) 0.4887(10) 0.0400 1.0000 Uiso D
H122 H 0.509(2) 0.6197(16) 0.5033(11) 0.0400 1.0000 Uiso D
H131 H 0.440(2) 0.6170(18) 0.5970(9) 0.0489 1.0000 Uiso D
H132 H 0.3294(18) 0.6238(19) 0.5477(11) 0.0490 1.0000 Uiso D
H141 H 0.316(2) 0.8079(17) 0.5658(10) 0.0461 1.0000 Uiso D
H142 H 0.311(2) 0.7450(19) 0.6268(10) 0.0461 1.0000 Uiso D
H151 H 0.443(2) 0.8917(16) 0.6413(11) 0.0422 1.0000 Uiso D
H152 H 0.512(2) 0.7828(19) 0.6583(10) 0.0419 1.0000 Uiso D
H161 H 0.6296(18) 0.8831(19) 0.6006(10) 0.0419 1.0000 Uiso D
H162 H 0.516(2) 0.8947(18) 0.5491(9) 0.0415 1.0000 Uiso D
H211 H 0.8998(18) 0.8119(18) 0.4969(9) 0.0322 1.0000 Uiso D
H221 H 0.853(2) 0.728(2) 0.6079(9) 0.0462 1.0000 Uiso D
H222 H 0.895(2) 0.6601(16) 0.5567(11) 0.0460 1.0000 Uiso D
H231 H 1.079(2) 0.750(2) 0.5658(10) 0.0512 1.0000 Uiso D
H232 H 1.062(2) 0.7027(18) 0.6307(10) 0.0511 1.0000 Uiso D
H241 H 1.1282(17) 0.8815(18) 0.6376(11) 0.0459 1.0000 Uiso D
H242 H 1.003(2) 0.8716(18) 0.6608(9) 0.0460 1.0000 Uiso D
H251 H 0.996(2) 1.0191(16) 0.5978(11) 0.0470 1.0000 Uiso D
H252 H 1.038(2) 0.949(2) 0.5457(9) 0.0471 1.0000 Uiso D
H261 H 0.814(2) 0.9289(19) 0.5899(9) 0.0414 1.0000 Uiso D
H262 H 0.827(2) 0.9786(16) 0.5280(10) 0.0409 1.0000 Uiso D
H311 H 0.3881(19) 0.7631(17) 0.3584(9) 0.0313 1.0000 Uiso D
H321 H 0.459(2) 0.7474(19) 0.2423(9) 0.0430 1.0000 Uiso D
H322 H 0.437(2) 0.6503(15) 0.2832(10) 0.0430 1.0000 Uiso D
H331 H 0.232(2) 0.6884(19) 0.2778(10) 0.0480 1.0000 Uiso D
H332 H 0.266(2) 0.6787(19) 0.2106(9) 0.0481 1.0000 Uiso D
H341 H 0.1439(17) 0.8320(19) 0.2188(11) 0.0480 1.0000 Uiso D
H342 H 0.275(2) 0.8647(18) 0.2046(10) 0.0480 1.0000 Uiso D
H351 H 0.225(2) 0.9751(15) 0.2799(11) 0.0451 1.0000 Uiso D
H352 H 0.205(2) 0.874(2) 0.3209(9) 0.0447 1.0000 Uiso D
H361 H 0.393(2) 0.9448(18) 0.3536(9) 0.0452 1.0000 Uiso D
H362 H 0.428(2) 0.9418(19) 0.2862(10) 0.0451 1.0000 Uiso D
H411 H 0.6626(19) 0.7696(17) 0.2689(9) 0.0339 1.0000 Uiso D
H421 H 0.854(2) 0.8270(19) 0.3592(10) 0.0459 1.0000 Uiso D
H422 H 0.829(2) 0.7091(16) 0.3383(11) 0.0458 1.0000 Uiso D
H431 H 0.879(2) 0.7487(18) 0.2433(10) 0.0530 1.0000 Uiso D
H432 H 0.9875(17) 0.779(2) 0.2919(11) 0.0532 1.0000 Uiso D
H441 H 0.934(2) 0.9592(18) 0.2856(10) 0.0510 1.0000 Uiso D
H442 H 0.947(2) 0.917(2) 0.2187(10) 0.0511 1.0000 Uiso D
H451 H 0.769(2) 1.0205(16) 0.2199(12) 0.0595 1.0000 Uiso D
H452 H 0.739(2) 0.904(2) 0.1960(10) 0.0587 1.0000 Uiso D
H461 H 0.6062(18) 0.945(2) 0.2619(11) 0.0549 1.0000 Uiso D
H462 H 0.712(2) 0.9762(18) 0.3136(10) 0.0550 1.0000 Uiso D
H3 H 0.897(3) 0.448(2) 0.5284(18) 0.0545 1.0000 Uiso D

loop_
_atom_site_aniso_label
_atom_site_aniso_U_11
_atom_site_aniso_U_22
_atom_site_aniso_U_33
_atom_site_aniso_U_23
_atom_site_aniso_U_13
_atom_site_aniso_U_12
B1 0.0379(18) 0.0255(16) 0.0266(16) -0.0002(12) 0.0015(13) 0.0036(13)
B2 0.042(2) 0.041(2) 0.058(3) 0.0052(18) 0.0050(18) 0.0005(17)
Br1 0.0624(3) 0.0403(2) 0.0499(2) -0.00504(15) 0.00553(18) 0.00974(16)
Br2 0.03835(19) 0.03269(18) 0.0588(2) -0.00288(14) 0.00222(15) -0.00033(13)
Br3 0.0562(3) 0.0492(3) 0.1422(6) -0.0070(3) -0.0401(3) 0.0039(2)
P1 0.0222(3) 0.0235(3) 0.0246(3) -0.0004(3) 0.0033(2) 0.0017(2)
P2 0.0230(3) 0.0258(4) 0.0241(3) -0.0017(3) 0.0033(2) 0.0009(3)
C1 0.0309(14) 0.0275(14) 0.0284(14) -0.0018(11) 0.0052(11) 0.0049(11)
C2 0.0315(14) 0.0262(14) 0.0287(14) -0.0038(11) 0.0044(11) -0.0003(11)
C11 0.0213(12) 0.0259(13) 0.0283(14) -0.0008(11) 0.0038(10) 0.0011(10)
C12 0.0298(15) 0.0361(16) 0.0351(16) -0.0055(13) 0.0057(12) -0.0073(12)
C13 0.0354(17) 0.047(2) 0.0418(18) -0.0018(15) 0.0090(14) -0.0143(15)
C14 0.0237(14) 0.055(2) 0.0402(18) 0.0033(15) 0.0093(12) -0.0002(13)
C15 0.0300(15) 0.0426(18) 0.0352(16) -0.0062(13) 0.0103(12) 0.0005(13)
C16 0.0333(15) 0.0308(16) 0.0422(17) -0.0072(13) 0.0162(13) -0.0033(12)
C21 0.0228(13) 0.0315(15) 0.0285(14) 0.0005(11) 0.0047(10) -0.0006(11)
C22 0.0296(15) 0.0328(16) 0.049(2) 0.0078(14) -0.0090(13) -0.0022(12)
C23 0.0305(16) 0.043(2) 0.055(2) 0.0051(16) -0.0092(15) 0.0007(14)
C24 0.0322(16) 0.0477(19) 0.0379(17) 0.0022(14) -0.0015(13) -0.0089(14)
C25 0.0374(17) 0.0391(18) 0.0425(18) 0.0035(14) -0.0008(14) -0.0113(14)
C26 0.0305(15) 0.0319(16) 0.0389(17) 0.0006(13) -0.0011(12) -0.0019(12)
C31 0.0234(13) 0.0274(14) 0.0291(14) -0.0027(11) 0.0037(10) 0.0010(11)
C32 0.0326(16) 0.0345(16) 0.0378(17) -0.0085(13) -0.0037(12) 0.0042(13)
C33 0.0342(17) 0.0419(19) 0.0443(19) -0.0088(15) -0.0073(14) -0.0033(14)
C34 0.0307(16) 0.047(2) 0.0427(18) 0.0041(15) -0.0039(13) 0.0012(14)
C35 0.0267(15) 0.0362(17) 0.052(2) -0.0018(14) -0.0004(13) 0.0039(12)
C36 0.0252(14) 0.0311(16) 0.056(2) -0.0055(14) -0.0034(13) 0.0027(12)
C41 0.0232(13) 0.0367(16) 0.0271(14) -0.0013(12) 0.0038(10) 0.0017(11)
C42 0.0232(14) 0.053(2) 0.0395(17) 0.0087(15) 0.0086(12) 0.0081(13)
C43 0.0296(16) 0.061(2) 0.0441(19) 0.0081(17) 0.0133(14) 0.0110(15)
C44 0.0340(17) 0.059(2) 0.0410(18) 0.0038(16) 0.0163(14) -0.0020(15)
C45 0.0415(19) 0.061(2) 0.051(2) 0.0213(18) 0.0216(16) 0.0131(17)
C46 0.0392(18) 0.049(2) 0.051(2) 0.0189(17) 0.0220(16) 0.0132(15)

loop_
_atom_type_symbol
_atom_type_scat_dispersion_real
_atom_type_scat_dispersion_imag
_atom_type_scat_Cromer_Mann_a1
_atom_type_scat_Cromer_Mann_b1
_atom_type_scat_Cromer_Mann_a2
_atom_type_scat_Cromer_Mann_b2
_atom_type_scat_Cromer_Mann_a3
_atom_type_scat_Cromer_Mann_b3
_atom_type_scat_Cromer_Mann_a4
_atom_type_scat_Cromer_Mann_b4
_atom_type_scat_Cromer_Mann_c
_atom_type_scat_source
C 0.0033 0.0016 2.3100 20.8439 1.0200 10.2075 1.5886 0.5687 0.8650 51.6512 0.2156 'International Tables Vol C 4.2.6.8 and 6.1.1.4'
H 0.0000 0.0000 0.4930 10.5109 0.3229 26.1257 0.1402 3.1424 0.0408 57.7998 0.0030 'International Tables Vol C 4.2.6.8 and 6.1.1.4'
B 0.0013 0.0007 2.0545 23.2185 1.3326 1.0210 1.0979 60.3498 0.7068 0.1403 -0.1932 'International Tables Vol C 4.2.6.8 and 6.1.1.4'
Br -0.2901 2.4595 17.1789 2.1723 5.2358 16.5796 5.6377 0.2609 3.9851 41.4328 2.9557 'International Tables Vol C 4.2.6.8 and 6.1.1.4'
P 0.1023 0.0942 6.4345 1.9067 4.1791 27.1570 1.7800 0.5260 1.4908 68.1645 1.1149 'International Tables Vol C 4.2.6.8 and 6.1.1.4'

loop_
_exptl_crystal_face_index_h
_exptl_crystal_face_index_k
_exptl_crystal_face_index_l
_exptl_crystal_face_perp_dist
-1 0 0 0.240
0 1 0 0.090
0 -1 0 0.065
-1 0 10 0.030
1 0 -10 0.040
-6 -6 0 0.178
1 -4 0 0.055
8 -5 1 0.145

loop_
_geom_angle_atom_site_label_1
_geom_angle_atom_site_label_2
_geom_angle_atom_site_label_3
_geom_angle
_geom_angle_publ_flag
P1 B1 P2 101.20(16) yes
P1 B1 H1 112(2) no
P2 B1 H1 110(2) no
P1 B1 H2 110(2) no
P2 B1 H2 110(2) no
H1 B1 H2 112(3) no
Br1 B2 Br2 109.7(2) yes
Br1 B2 Br3 110.6(2) yes
Br2 B2 Br3 107.6(2) yes
Br1 B2 H3 107.2(13) no
Br2 B2 H3 117.5(13) no
Br3 B2 H3 104.0(13) no
B1 P1 C1 104.07(14) yes
B1 P1 C11 113.67(14) yes
C1 P1 C11 108.31(13) yes
B1 P1 C21 113.80(15) yes
C1 P1 C21 105.67(13) yes
C11 P1 C21 110.64(13) yes
B1 P2 C2 104.06(14) yes
B1 P2 C31 114.22(14) yes
C2 P2 C31 106.02(13) yes
B1 P2 C41 113.92(15) yes
C2 P2 C41 107.82(14) yes
C31 P2 C41 110.12(13) yes
P1 C1 C2 110.13(19) yes
P1 C1 H11 110.8(13) no
C2 C1 H11 108.9(13) no
P1 C1 H12 108.2(13) no
C2 C1 H12 109.9(13) no
H11 C1 H12 108.9(15) no
C1 C2 P2 110.5(2) yes
C1 C2 H21 109.0(13) no
P2 C2 H21 107.1(13) no
C1 C2 H22 110.6(13) no
P2 C2 H22 109.6(13) no
H21 C2 H22 110.0(15) no
P1 C11 C12 110.8(2) yes
P1 C11 C16 111.3(2) yes
C12 C11 C16 110.9(2) yes
P1 C11 H111 106.6(13) no
C12 C11 H111 108.1(13) no
C16 C11 H111 109.0(13) no
C11 C12 C13 110.9(3) yes
C11 C12 H121 107.8(14) no
C13 C12 H121 108.2(14) no
C11 C12 H122 110.4(14) no
C13 C12 H122 109.7(14) no
H121 C12 H122 109.8(16) no
C12 C13 C14 111.5(3) yes
C12 C13 H131 108.0(14) no
C14 C13 H131 108.8(14) no
C12 C13 H132 109.4(14) no
C14 C13 H132 111.1(14) no
H131 C13 H132 107.9(16) no
C13 C14 C15 111.1(3) yes
C13 C14 H141 108.9(14) no
C15 C14 H141 109.1(14) no
C13 C14 H142 109.0(14) no
C15 C14 H142 109.0(14) no
H141 C14 H142 109.7(16) no
C14 C15 C16 111.3(3) yes
C14 C15 H151 108.4(14) no
C16 C15 H151 109.4(14) no
C14 C15 H152 109.1(14) no
C16 C15 H152 109.6(14) no
H151 C15 H152 108.9(16) no
C11 C16 C15 111.8(3) yes
C11 C16 H161 109.2(14) no
C15 C16 H161 108.9(14) no
C11 C16 H162 108.0(14) no
C15 C16 H162 107.0(14) no
H161 C16 H162 112.0(16) no
P1 C21 C22 112.3(2) yes
P1 C21 C26 114.6(2) yes
C22 C21 C26 111.3(3) yes
P1 C21 H211 105.2(13) no
C22 C21 H211 106.2(13) no
C26 C21 H211 106.6(13) no
C21 C22 C23 110.4(3) yes
C21 C22 H221 109.0(14) no
C23 C22 H221 108.5(14) no
C21 C22 H222 110.2(14) no
C23 C22 H222 110.5(14) no
H221 C22 H222 108.2(16) no
C22 C23 C24 112.1(3) yes
C22 C23 H231 108.1(14) no
C24 C23 H231 108.2(14) no
C22 C23 H232 110.1(14) no
C24 C23 H232 108.7(14) no
H231 C23 H232 109.6(16) no
C23 C24 C25 110.7(3) yes
C23 C24 H241 109.4(14) no
C25 C24 H241 109.4(14) no
C23 C24 H242 110.2(14) no
C25 C24 H242 109.1(14) no
H241 C24 H242 108.0(16) no
C24 C25 C26 111.4(3) yes
C24 C25 H251 109.4(14) no
C26 C25 H251 108.3(14) no
C24 C25 H252 109.1(14) no
C26 C25 H252 109.2(14) no
H251 C25 H252 109.4(16) no
C21 C26 C25 109.6(3) yes
C21 C26 H261 109.3(14) no
C25 C26 H261 108.2(14) no
C21 C26 H262 111.5(14) no
C25 C26 H262 110.5(14) no
H261 C26 H262 107.6(16) no
P2 C31 C32 112.1(2) yes
P2 C31 C36 113.2(2) yes
C32 C31 C36 111.8(3) yes
P2 C31 H311 106.7(13) no
C32 C31 H311 106.8(13) no
C36 C31 H311 105.6(13) no
C31 C32 C33 110.7(3) yes
C31 C32 H321 108.8(14) no
C33 C32 H321 110.8(14) no
C31 C32 H322 109.0(14) no
C33 C32 H322 109.2(14) no
H321 C32 H322 108.3(16) no
C32 C33 C34 110.9(3) yes
C32 C33 H331 108.6(14) no
C34 C33 H331 109.4(14) no
C32 C33 H332 108.4(14) no
C34 C33 H332 109.6(14) no
H331 C33 H332 110.0(16) no
C33 C34 C35 111.0(3) yes
C33 C34 H341 110.0(14) no
C35 C34 H341 110.3(14) no
C33 C34 H342 108.5(14) no
C35 C34 H342 107.9(14) no
H341 C34 H342 109.0(16) no
C34 C35 C36 110.9(3) yes
C34 C35 H351 108.5(14) no
C36 C35 H351 108.3(14) no
C34 C35 H352 109.0(14) no
C36 C35 H352 109.0(14) no
H351 C35 H352 111.2(16) no
C35 C36 C31 110.9(3) yes
C35 C36 H361 108.7(14) no
C31 C36 H361 108.5(14) no
C35 C36 H362 107.5(14) no
C31 C36 H362 110.4(14) no
H361 C36 H362 110.7(16) no
P2 C41 C42 111.0(2) yes
P2 C41 C46 112.7(2) yes
C42 C41 C46 110.0(3) yes
P2 C41 H411 107.4(13) no
C42 C41 H411 109.2(13) no
C46 C41 H411 106.3(13) no
C41 C42 C43 110.9(3) yes
C41 C42 H421 109.3(14) no
C43 C42 H421 108.8(14) no
C41 C42 H422 110.8(14) no
C43 C42 H422 108.5(14) no
H421 C42 H422 108.5(16) no
C42 C43 C44 111.4(3) yes
C42 C43 H431 108.8(15) no
C44 C43 H431 110.2(14) no
C42 C43 H432 108.5(14) no
C44 C43 H432 109.7(14) no
H431 C43 H432 108.1(16) no
C43 C44 C45 110.8(3) yes
C43 C44 H441 108.5(14) no
C45 C44 H441 109.2(14) no
C43 C44 H442 109.1(14) no
C45 C44 H442 109.1(14) no
H441 C44 H442 110.1(16) no
C44 C45 C46 112.0(3) yes
C44 C45 H451 108.9(15) no
C46 C45 H451 109.4(15) no
C44 C45 H452 109.2(15) no
C46 C45 H452 109.0(15) no
H451 C45 H452 108.3(16) no
C45 C46 C41 111.6(3) yes
C45 C46 H461 106.3(14) no
C41 C46 H461 110.0(15) no
C45 C46 H462 109.2(15) no
C41 C46 H462 109.3(14) no
H461 C46 H462 110.4(16) no

loop_
_geom_bond_atom_site_label_1
_geom_bond_atom_site_label_2
_geom_bond_distance
_geom_bond_publ_flag
B1 P1 1.942(3) yes
B1 P2 1.945(3) yes
B1 H1 1.03(4) no
B1 H2 1.09(4) no
B2 Br1 2.030(5) yes
B2 Br2 2.038(4) yes
B2 Br3 2.008(5) yes
B2 H3 1.24(4) no
P1 C1 1.838(3) yes
P1 C11 1.836(3) yes
P1 C21 1.832(3) yes
P2 C2 1.839(3) yes
P2 C31 1.837(3) yes
P2 C41 1.834(3) yes
C1 C2 1.548(4) yes
C1 H11 0.968(18) no
C1 H12 0.977(17) no
C2 H21 0.958(17) no
C2 H22 0.976(17) no
C11 C12 1.535(4) yes
C11 C16 1.530(4) yes
C11 H111 0.986(17) no
C12 C13 1.527(4) yes
C12 H121 0.972(18) no
C12 H122 0.959(18) no
C13 C14 1.514(5) yes
C13 H131 0.952(18) no
C13 H132 0.962(18) no
C14 C15 1.515(5) yes
C14 H141 0.971(18) no
C14 H142 0.965(18) no
C15 C16 1.525(4) yes
C15 H151 0.980(18) no
C15 H152 0.973(18) no
C16 H161 0.968(18) no
C16 H162 0.970(18) no
C21 C22 1.533(4) yes
C21 C26 1.539(4) yes
C21 H211 0.969(17) no
C22 C23 1.528(4) yes
C22 H221 0.962(18) no
C22 H222 0.947(18) no
C23 C24 1.522(5) yes
C23 H231 0.972(18) no
C23 H232 0.991(18) no
C24 C25 1.525(5) yes
C24 H241 0.961(18) no
C24 H242 0.966(18) no
C25 C26 1.527(4) yes
C25 H251 0.968(18) no
C25 H252 0.967(18) no
C26 H261 0.953(18) no
C26 H262 0.958(18) no
C31 C32 1.533(4) yes
C31 C36 1.532(4) yes
C31 H311 0.968(17) no
C32 C33 1.534(4) yes
C32 H321 0.970(18) no
C32 H322 0.958(18) no
C33 C34 1.521(5) yes
C33 H331 0.973(18) no
C33 H332 0.981(18) no
C34 C35 1.519(5) yes
C34 H341 0.981(18) no
C34 H342 0.966(18) no
C35 C36 1.533(4) yes
C35 H351 0.973(18) no
C35 H352 0.964(18) no
C36 H361 0.964(18) no
C36 H362 0.986(18) no
C41 C42 1.539(4) yes
C41 C46 1.526(5) yes
C41 H411 0.966(18) no
C42 C43 1.526(4) yes
C42 H421 0.963(18) no
C42 H422 0.963(18) no
C43 C44 1.524(5) yes
C43 H431 0.962(18) no
C43 H432 0.977(18) no
C44 C45 1.523(5) yes
C44 H441 0.989(18) no
C44 H442 0.977(18) no
C45 C46 1.534(4) yes
C45 H451 0.977(18) no
C45 H452 0.968(18) no
C46 H461 0.964(18) no
C46 H462 0.969(18) no
